data_4517009
loop_
_publ_author_name
'Chen, Liang'
'Huang, Rong'
'Du, Xuan-Xuan'
'Yan, Sheng-Jiao'
'Lin, Jun'

_publ_section_title
;
 One-Pot Synthesis of Highly Functionalized Bicyclic Imidazopyridinium
 Derivatives in Ethanol
;
_journal_issue 2
_journal_name_full 'ACS Sustainable Chemistry &amp; Engineering'
_journal_page_first 1899
_journal_paper_doi 10.1021/acssuschemeng.6b02622
_journal_volume 5
_journal_year 2017
_chemical_formula_moiety 'C20 H15 Cl F N4 O4, Cl O4'
_chemical_formula_sum 'C20 H15 Cl2 F N4 O8'
_chemical_formula_weight 529.26
_space_group_crystal_system monoclinic
_space_group_IT_number 14
_space_group_name_Hall '-P 2yn'
_space_group_name_H-M_alt 'P 1 21/n 1'
_atom_sites_solution_hydrogens geom
_atom_sites_solution_primary direct
_atom_sites_solution_secondary difmap
_audit_creation_method SHELXL-2014/7
_cell_angle_alpha 90
_cell_angle_beta 99.059(2)
_cell_angle_gamma 90
_cell_formula_units_Z 4
_cell_length_a 7.8249(7)
_cell_length_b 22.011(2)
_cell_length_c 12.2170(11)
_cell_measurement_reflns_used 9990
_cell_measurement_temperature 100(2)
_cell_measurement_theta_max 30.86
_cell_measurement_theta_min 2.51
_cell_volume 2077.9(3)
_computing_cell_refinement 'Bruker SAINT'
_computing_data_collection 'Bruker APEX2'
_computing_data_reduction 'Bruker SAINT'
_computing_molecular_graphics 'Bruker SHELXTL'
_computing_publication_material 'Bruker SHELXTL'
_computing_structure_refinement 'SHELXL-2014 (Sheldrick 2014)'
_computing_structure_solution 'SHELXS-97 (Sheldrick 2008)'
_diffrn_ambient_temperature 100(2)
_diffrn_measured_fraction_theta_full 0.998
_diffrn_measured_fraction_theta_max 0.932
_diffrn_measurement_device_type 'Bruker APEX-II CCD'
_diffrn_measurement_method '\f and \w scans'
_diffrn_radiation_type MoK\a
_diffrn_radiation_wavelength 0.71073
_diffrn_reflns_av_R_equivalents 0.0256
_diffrn_reflns_av_unetI/netI 0.0247
_diffrn_reflns_Laue_measured_fraction_full 0.998
_diffrn_reflns_Laue_measured_fraction_max 0.932
_diffrn_reflns_limit_h_max 11
_diffrn_reflns_limit_h_min -10
_diffrn_reflns_limit_k_max 30
_diffrn_reflns_limit_k_min -31
_diffrn_reflns_limit_l_max 17
_diffrn_reflns_limit_l_min -17
_diffrn_reflns_number 23026
_diffrn_reflns_point_group_measured_fraction_full 0.998
_diffrn_reflns_point_group_measured_fraction_max 0.932
_diffrn_reflns_theta_full 25.242
_diffrn_reflns_theta_max 30.980
_diffrn_reflns_theta_min 1.850
_diffrn_source 'fine-focus sealed tube'
_exptl_absorpt_coefficient_mu 0.382
_exptl_absorpt_correction_type multi-scan
_exptl_absorpt_process_details sadabs
_exptl_crystal_colour yellow
_exptl_crystal_density_diffrn 1.692
_exptl_crystal_description block
_exptl_crystal_F_000 1080
_exptl_crystal_size_max 0.620
_exptl_crystal_size_mid 0.520
_exptl_crystal_size_min 0.140
_exptl_transmission_factor_max 0.7462
_exptl_transmission_factor_min 0.6770
_refine_diff_density_max 1.428
_refine_diff_density_min -0.787
_refine_diff_density_rms 0.074
_refine_ls_extinction_method none
_refine_ls_goodness_of_fit_ref 0.982
_refine_ls_hydrogen_treatment constr
_refine_ls_matrix_type full
_refine_ls_number_parameters 317
_refine_ls_number_reflns 6173
_refine_ls_number_restraints 0
_refine_ls_restrained_S_all 0.982
_refine_ls_R_factor_all 0.0509
_refine_ls_R_factor_gt 0.0429
_refine_ls_shift/su_max 0.001
_refine_ls_shift/su_mean 0.000
_refine_ls_structure_factor_coef Fsqd
_refine_ls_weighting_details 'w=1/[\s^2^(Fo^2^)+(0.0455P)^2^+3.1404P] where P=(Fo^2^+2Fc^2^)/3'
_refine_ls_weighting_scheme calc
_refine_ls_wR_factor_gt 0.1057
_refine_ls_wR_factor_ref 0.1110
_reflns_Friedel_coverage 0.000
_reflns_number_gt 5298
_reflns_number_total 6173
_reflns_threshold_expression 'I > 2\s(I)'
_cod_data_source_file sc6b02622_si_002.cif
_cod_data_source_block mo_xcl84_0m
_cod_original_sg_symbol_H-M 'P 21/n'
_cod_database_code 4517009
_shelx_shelxl_version_number 2014/7
_shelx_space_group_comment
;
The symmetry employed for this shelxl refinement is uniquely defined
by the following loop, which should always be used as a source of
symmetry information in preference to the above space-group names.
They are only intended as comments.
;
_shelx_estimated_absorpt_t_min 0.798
_shelx_estimated_absorpt_t_max 0.948

loop_
_space_group_symop_operation_xyz
'x, y, z'
'-x+1/2, y+1/2, -z+1/2'
'-x, -y, -z'
'x-1/2, -y-1/2, z-1/2'

loop_
_atom_site_label
_atom_site_type_symbol
_atom_site_fract_x
_atom_site_fract_y
_atom_site_fract_z
_atom_site_U_iso_or_equiv
_atom_site_adp_type
_atom_site_occupancy
_atom_site_site_symmetry_order
_atom_site_calc_flag
_atom_site_refinement_flags_posn
_atom_site_refinement_flags_adp
Cl1 Cl 0.46847(6) -0.11090(2) 0.63672(5) 0.03054(12) Uani 1 1 d . .
Cl2 Cl 0.31330(5) 0.76735(2) 0.37659(3) 0.01701(9) Uani 1 1 d . .
F1 F 0.55707(14) 0.44822(5) 0.55858(8) 0.0203(2) Uani 1 1 d . .
O4 O 0.67603(17) 0.51771(5) 0.99272(10) 0.0187(2) Uani 1 1 d . .
H3A H 0.6958 0.4874 1.0347 0.028 Uiso 1 1 calc R U
O1 O 0.69162(16) 0.40200(5) 1.04309(9) 0.0177(2) Uani 1 1 d . .
O2 O 0.72160(17) 0.12608(6) 0.93269(11) 0.0235(3) Uani 1 1 d . .
O3 O 0.81501(16) 0.17698(6) 1.08308(10) 0.0192(2) Uani 1 1 d . .
O5 O 0.3670(3) 0.74091(12) 0.48202(15) 0.0645(7) Uani 1 1 d . .
O6 O 0.4560(2) 0.80330(9) 0.35002(18) 0.0493(5) Uani 1 1 d . .
O7 O 0.16255(18) 0.80470(6) 0.37878(13) 0.0291(3) Uani 1 1 d . .
N1 N 0.34195(17) 0.15865(6) 0.86998(11) 0.0138(2) Uani 1 1 d . .
N2 N 0.35307(17) 0.25795(6) 0.84108(10) 0.0120(2) Uani 1 1 d . .
C2 C 0.1848(2) 0.23997(7) 0.77484(13) 0.0164(3) Uani 1 1 d . .
H2A H 0.1845 0.2468 0.6947 0.020 Uiso 1 1 calc R U
H2B H 0.0877 0.2627 0.7984 0.020 Uiso 1 1 calc R U
N4 N 0.72086(17) 0.17041(6) 0.99401(11) 0.0140(2) Uani 1 1 d . .
O8 O 0.2766(3) 0.72274(10) 0.2914(2) 0.0650(7) Uani 1 1 d . .
C1 C 0.4401(2) -0.04826(8) 0.71999(17) 0.0214(3) Uani 1 1 d . .
N3 N 0.3781(2) -0.05941(7) 0.81276(15) 0.0251(3) Uani 1 1 d . .
C3 C 0.3528(2) -0.01083(8) 0.87525(16) 0.0217(3) Uani 1 1 d . .
H12 H 0.3055 -0.0175 0.9412 0.026 Uiso 1 1 calc R U
C4 C 0.3920(2) 0.04877(7) 0.84897(14) 0.0163(3) Uani 1 1 d . .
C5 C 0.3611(2) 0.10004(7) 0.92624(13) 0.0175(3) Uani 1 1 d . .
H10 H 0.2552 0.0913 0.9583 0.021 Uiso 1 1 calc R U
H11 H 0.4595 0.1021 0.9879 0.021 Uiso 1 1 calc R U
C6 C 0.4376(2) 0.20832(7) 0.89087(12) 0.0119(3) Uani 1 1 d . .
C7 C 0.41335(19) 0.31510(7) 0.85168(12) 0.0121(3) Uani 1 1 d . .
H9 H 0.3499 0.3472 0.8121 0.015 Uiso 1 1 calc R U
C8 C 0.56717(19) 0.32732(7) 0.91989(12) 0.0116(3) Uani 1 1 d . .
C9 C 0.6288(2) 0.39044(7) 0.94607(12) 0.0126(3) Uani 1 1 d . .
C10 C 0.61347(19) 0.43671(7) 0.85840(12) 0.0118(3) Uani 1 1 d . .
C11 C 0.58834(19) 0.41981(7) 0.74554(12) 0.0126(3) Uani 1 1 d . .
H7 H 0.5796 0.3783 0.7244 0.015 Uiso 1 1 calc R U
C12 C 0.5768(2) 0.46480(7) 0.66737(12) 0.0143(3) Uani 1 1 d . .
C13 C 0.5853(2) 0.52613(7) 0.69362(13) 0.0157(3) Uani 1 1 d . .
H1 H 0.5722 0.5560 0.6367 0.019 Uiso 1 1 calc R U
C14 C 0.4802(2) 0.00887(8) 0.68357(15) 0.0183(3) Uani 1 1 d . .
H15 H 0.5220 0.0141 0.6153 0.022 Uiso 1 1 calc R U
C15 C 0.4571(2) 0.05819(7) 0.75058(14) 0.0163(3) Uani 1 1 d . .
H14 H 0.4854 0.0980 0.7295 0.020 Uiso 1 1 calc R U
C16 C 0.1736(2) 0.17238(7) 0.80066(14) 0.0170(3) Uani 1 1 d . .
H5 H 0.0765 0.1641 0.8416 0.020 Uiso 1 1 calc R U
H4 H 0.1575 0.1479 0.7318 0.020 Uiso 1 1 calc R U
C17 C 0.6132(2) 0.54323(7) 0.80415(13) 0.0158(3) Uani 1 1 d . .
H6 H 0.6187 0.5850 0.8237 0.019 Uiso 1 1 calc R U
C18 C 0.6333(2) 0.49874(7) 0.88680(13) 0.0138(3) Uani 1 1 d . .
C19 C 0.66261(19) 0.27824(7) 0.97176(12) 0.0122(3) Uani 1 1 d . .
H8 H 0.7690 0.2855 1.0192 0.015 Uiso 1 1 calc R U
C20 C 0.60271(19) 0.21990(7) 0.95408(12) 0.0121(3) Uani 1 1 d . .

loop_
_atom_site_aniso_label
_atom_site_aniso_U_11
_atom_site_aniso_U_22
_atom_site_aniso_U_33
_atom_site_aniso_U_23
_atom_site_aniso_U_13
_atom_site_aniso_U_12
Cl1 0.0175(2) 0.01528(19) 0.0595(3) -0.01044(19) 0.00832(19) -0.00203(14)
Cl2 0.01908(18) 0.01499(17) 0.01734(17) -0.00111(13) 0.00405(13) 0.00252(13)
F1 0.0300(5) 0.0215(5) 0.0094(4) 0.0019(4) 0.0037(4) 0.0030(4)
O4 0.0260(6) 0.0144(5) 0.0139(5) -0.0024(4) -0.0019(4) -0.0005(5)
O1 0.0238(6) 0.0163(5) 0.0115(5) -0.0004(4) -0.0014(4) -0.0004(4)
O2 0.0259(6) 0.0174(6) 0.0255(6) -0.0075(5) -0.0008(5) 0.0066(5)
O3 0.0196(6) 0.0178(6) 0.0176(5) 0.0017(4) -0.0050(4) 0.0012(4)
O5 0.0603(12) 0.1062(18) 0.0338(9) 0.0435(11) 0.0288(9) 0.0459(12)
O6 0.0327(9) 0.0422(10) 0.0769(14) 0.0276(9) 0.0207(9) 0.0025(7)
O7 0.0239(7) 0.0244(7) 0.0394(8) -0.0022(6) 0.0062(6) 0.0095(5)
N1 0.0149(6) 0.0129(6) 0.0131(6) 0.0021(5) 0.0007(5) -0.0011(5)
N2 0.0121(6) 0.0135(6) 0.0102(5) 0.0006(4) 0.0012(4) 0.0004(4)
C2 0.0141(7) 0.0172(7) 0.0162(7) 0.0008(5) -0.0032(5) -0.0028(6)
N4 0.0144(6) 0.0116(6) 0.0155(6) 0.0009(5) 0.0014(5) 0.0011(5)
O8 0.0525(12) 0.0576(13) 0.0802(16) -0.0478(12) -0.0035(11) 0.0070(10)
C1 0.0116(7) 0.0124(7) 0.0387(10) -0.0023(6) -0.0005(6) -0.0004(5)
N3 0.0171(7) 0.0138(7) 0.0445(10) 0.0053(6) 0.0053(6) -0.0001(5)
C3 0.0167(7) 0.0169(7) 0.0313(9) 0.0087(7) 0.0029(7) -0.0006(6)
C4 0.0124(7) 0.0141(7) 0.0210(7) 0.0042(6) -0.0017(5) -0.0011(5)
C5 0.0206(8) 0.0162(7) 0.0155(7) 0.0057(6) 0.0017(6) -0.0025(6)
C6 0.0147(6) 0.0131(6) 0.0085(6) 0.0008(5) 0.0035(5) 0.0004(5)
C7 0.0135(6) 0.0130(6) 0.0102(6) 0.0000(5) 0.0031(5) 0.0011(5)
C8 0.0143(6) 0.0117(6) 0.0093(6) 0.0001(5) 0.0032(5) 0.0002(5)
C9 0.0137(6) 0.0121(6) 0.0120(6) 0.0004(5) 0.0016(5) 0.0008(5)
C10 0.0124(6) 0.0116(6) 0.0113(6) 0.0008(5) 0.0014(5) 0.0004(5)
C11 0.0129(6) 0.0126(6) 0.0125(6) 0.0002(5) 0.0025(5) 0.0012(5)
C12 0.0142(7) 0.0179(7) 0.0110(6) 0.0015(5) 0.0024(5) 0.0014(5)
C13 0.0148(7) 0.0152(7) 0.0169(7) 0.0049(5) 0.0016(5) 0.0014(5)
C14 0.0138(7) 0.0158(7) 0.0241(8) -0.0007(6) -0.0012(6) -0.0009(6)
C15 0.0149(7) 0.0124(7) 0.0201(7) 0.0023(6) -0.0016(6) -0.0024(5)
C16 0.0156(7) 0.0154(7) 0.0189(7) 0.0001(6) -0.0014(6) -0.0016(6)
C17 0.0161(7) 0.0121(7) 0.0184(7) 0.0014(5) 0.0004(6) 0.0009(5)
C18 0.0132(6) 0.0139(7) 0.0140(7) -0.0005(5) 0.0010(5) 0.0001(5)
C19 0.0133(6) 0.0141(7) 0.0091(6) 0.0001(5) 0.0013(5) 0.0000(5)
C20 0.0138(6) 0.0121(6) 0.0104(6) 0.0011(5) 0.0016(5) 0.0025(5)

loop_
_atom_type_symbol
_atom_type_description
_atom_type_scat_dispersion_real
_atom_type_scat_dispersion_imag
_atom_type_scat_source
C C 0.0033 0.0016 'International Tables Vol C Tables 4.2.6.8 and 6.1.1.4'
H H 0.0000 0.0000 'International Tables Vol C Tables 4.2.6.8 and 6.1.1.4'
N N 0.0061 0.0033 'International Tables Vol C Tables 4.2.6.8 and 6.1.1.4'
O O 0.0106 0.0060 'International Tables Vol C Tables 4.2.6.8 and 6.1.1.4'
F F 0.0171 0.0103 'International Tables Vol C Tables 4.2.6.8 and 6.1.1.4'
Cl Cl 0.1484 0.1585 'International Tables Vol C Tables 4.2.6.8 and 6.1.1.4'

loop_
_geom_angle_atom_site_label_1
_geom_angle_atom_site_label_2
_geom_angle_atom_site_label_3
_geom_angle
O5 Cl2 O8 112.19(16)
O5 Cl2 O6 107.45(14)
O8 Cl2 O6 106.64(15)
O5 Cl2 O7 110.14(10)
O8 Cl2 O7 109.56(11)
O6 Cl2 O7 110.80(10)
C18 O4 H3A 109.5
C6 N1 C5 128.70(13)
C6 N1 C16 111.47(13)
C5 N1 C16 117.79(13)
C7 N2 C6 124.54(13)
C7 N2 C2 124.72(13)
C6 N2 C2 110.74(12)
N2 C2 C16 102.81(12)
N2 C2 H2A 111.2
C16 C2 H2A 111.2
N2 C2 H2B 111.2
C16 C2 H2B 111.2
H2A C2 H2B 109.1
O3 N4 O2 125.13(14)
O3 N4 C20 118.01(13)
O2 N4 C20 116.81(13)
N3 C1 C14 125.08(17)
N3 C1 Cl1 116.69(13)
C14 C1 Cl1 118.22(15)
C1 N3 C3 116.39(15)
N3 C3 C4 123.96(17)
N3 C3 H12 118.0
C4 C3 H12 118.0
C15 C4 C3 117.49(16)
C15 C4 C5 122.87(14)
C3 C4 C5 119.63(15)
N1 C5 C4 112.33(13)
N1 C5 H10 109.1
C4 C5 H10 109.1
N1 C5 H11 109.1
C4 C5 H11 109.1
H10 C5 H11 107.9
N1 C6 N2 110.71(13)
N1 C6 C20 133.63(14)
N2 C6 C20 115.65(13)
N2 C7 C8 120.08(14)
N2 C7 H9 120.0
C8 C7 H9 120.0
C7 C8 C19 118.28(14)
C7 C8 C9 122.31(13)
C19 C8 C9 119.28(13)
O1 C9 C10 122.07(14)
O1 C9 C8 117.68(13)
C10 C9 C8 120.25(13)
C11 C10 C18 119.22(14)
C11 C10 C9 120.81(13)
C18 C10 C9 119.88(13)
C12 C11 C10 118.33(14)
C12 C11 H7 120.8
C10 C11 H7 120.8
C11 C12 F1 118.13(14)
C11 C12 C13 123.19(14)
F1 C12 C13 118.68(14)
C17 C13 C12 118.97(14)
C17 C13 H1 120.5
C12 C13 H1 120.5
C1 C14 C15 117.57(17)
C1 C14 H15 121.2
C15 C14 H15 121.2
C14 C15 C4 119.47(15)
C14 C15 H14 120.3
C4 C15 H14 120.3
N1 C16 C2 104.02(12)
N1 C16 H5 111.0
C2 C16 H5 111.0
N1 C16 H4 111.0
C2 C16 H4 111.0
H5 C16 H4 109.0
C13 C17 C18 119.76(15)
C13 C17 H6 120.1
C18 C17 H6 120.1
O4 C18 C17 117.27(14)
O4 C18 C10 122.39(14)
C17 C18 C10 120.31(14)
C20 C19 C8 120.26(14)
C20 C19 H8 119.9
C8 C19 H8 119.9
C19 C20 C6 120.84(13)
C19 C20 N4 117.53(13)
C6 C20 N4 121.40(13)

loop_
_geom_bond_atom_site_label_1
_geom_bond_atom_site_label_2
_geom_bond_distance
Cl1 C1 1.7483(19)
Cl2 O5 1.4156(17)
Cl2 O8 1.4270(18)
Cl2 O6 1.4466(17)
Cl2 O7 1.4415(14)
F1 C12 1.3634(18)
O4 C18 1.3507(19)
O4 H3A 0.8400
O1 C9 1.2360(19)
O2 N4 1.2306(18)
O3 N4 1.2229(17)
N1 C6 1.327(2)
N1 C5 1.458(2)
N1 C16 1.481(2)
N2 C7 1.3427(19)
N2 C6 1.3690(19)
N2 C2 1.4865(19)
C2 C16 1.526(2)
C2 H2A 0.9900
C2 H2B 0.9900
N4 C20 1.4620(19)
C1 N3 1.324(3)
C1 C14 1.386(2)
N3 C3 1.347(3)
C3 C4 1.396(2)
C3 H12 0.9500
C4 C15 1.393(2)
C4 C5 1.515(2)
C5 H10 0.9900
C5 H11 0.9900
C6 C20 1.420(2)
C7 C8 1.378(2)
C7 H9 0.9500
C8 C19 1.406(2)
C8 C9 1.489(2)
C9 C10 1.469(2)
C10 C11 1.412(2)
C10 C18 1.411(2)
C11 C12 1.369(2)
C11 H7 0.9500
C12 C13 1.387(2)
C13 C17 1.386(2)
C13 H1 0.9500
C14 C15 1.388(2)
C14 H15 0.9500
C15 H14 0.9500
C16 H5 0.9900
C16 H4 0.9900
C17 C18 1.398(2)
C17 H6 0.9500
C19 C20 1.372(2)
C19 H8 0.9500

loop_
_geom_hbond_atom_site_label_D
_geom_hbond_atom_site_label_H
_geom_hbond_atom_site_label_A
_geom_hbond_distance_DH
_geom_hbond_distance_HA
_geom_hbond_distance_DA
_geom_hbond_angle_DHA
_geom_hbond_site_symmetry_A
C19 H8 O6 0.95 2.50 3.450(2) 177.9 2_646
C17 H6 O7 0.95 2.53 3.475(2) 174.8 4_676
C16 H4 O1 0.99 2.61 3.570(2) 164.7 4_565
C13 H1 O2 0.95 2.48 3.200(2) 132.9 2_656
C13 H1 F1 0.95 2.44 3.1579(19) 132.0 3_666
C11 H7 O8 0.95 2.51 3.364(3) 149.2 3_666
C7 H9 Cl1 0.95 2.82 3.4253(16) 122.7 2_556
C5 H11 N4 0.99 2.53 3.205(2) 125.3 .
C5 H11 O2 0.99 2.32 2.867(2) 114.0 .
C5 H10 F1 0.99 2.29 3.258(2) 164.5 4_566
C2 H2B Cl1 0.99 2.94 3.7133(18) 135.3 2_556
C2 H2A O3 0.99 2.48 3.259(2) 135.2 4_565
O4 H3A O1 0.84 1.88 2.6185(17) 145.3 .
C19 H8 O6 0.95 2.50 3.450(2) 177.9 2_646
C17 H6 O7 0.95 2.53 3.475(2) 174.8 4_676
C16 H4 O1 0.99 2.61 3.570(2) 164.7 4_565
C13 H1 O2 0.95 2.48 3.200(2) 132.9 2_656
C13 H1 F1 0.95 2.44 3.1579(19) 132.0 3_666
C11 H7 O8 0.95 2.51 3.364(3) 149.2 3_666
C7 H9 Cl1 0.95 2.82 3.4253(16) 122.7 2_556
C5 H11 N4 0.99 2.53 3.205(2) 125.3 .
C5 H11 O2 0.99 2.32 2.867(2) 114.0 .
C5 H10 F1 0.99 2.29 3.258(2) 164.5 4_566
C2 H2B Cl1 0.99 2.94 3.7133(18) 135.3 2_556
C2 H2A O3 0.99 2.48 3.259(2) 135.2 4_565
O4 H3A O1 0.84 1.88 2.6185(17) 145.3 .
C19 H8 O6 0.95 2.50 3.450(2) 177.9 2_646
C17 H6 O7 0.95 2.53 3.475(2) 174.8 4_676
C16 H4 O1 0.99 2.61 3.570(2) 164.7 4_565
C13 H1 O2 0.95 2.48 3.200(2) 132.9 2_656
C13 H1 F1 0.95 2.44 3.1579(19) 132.0 3_666
C11 H7 O8 0.95 2.51 3.364(3) 149.2 3_666
C7 H9 Cl1 0.95 2.82 3.4253(16) 122.7 2_556
C5 H11 N4 0.99 2.53 3.205(2) 125.3 .
C5 H11 O2 0.99 2.32 2.867(2) 114.0 .
C5 H10 F1 0.99 2.29 3.258(2) 164.5 4_566
C2 H2B Cl1 0.99 2.94 3.7133(18) 135.3 2_556
C2 H2A O3 0.99 2.48 3.259(2) 135.2 4_565
O4 H3A O1 0.84 1.88 2.6185(17) 145.3 .
C19 H8 O6 0.95 2.50 3.450(2) 177.9 2_646
C17 H6 O7 0.95 2.53 3.475(2) 174.8 4_676
C16 H4 O1 0.99 2.61 3.570(2) 164.7 4_565
C13 H1 O2 0.95 2.48 3.200(2) 132.9 2_656
C13 H1 F1 0.95 2.44 3.1579(19) 132.0 3_666
C11 H7 O8 0.95 2.51 3.364(3) 149.2 3_666
C7 H9 Cl1 0.95 2.82 3.4253(16) 122.7 2_556
C5 H11 N4 0.99 2.53 3.205(2) 125.3 .
C5 H11 O2 0.99 2.32 2.867(2) 114.0 .
C5 H10 F1 0.99 2.29 3.258(2) 164.5 4_566
C2 H2B Cl1 0.99 2.94 3.7133(18) 135.3 2_556
C2 H2A O3 0.99 2.48 3.259(2) 135.2 4_565
O4 H3A O1 0.84 1.88 2.6185(17) 145.3 .
C19 H8 O6 0.95 2.50 3.450(2) 177.9 2_646
C17 H6 O7 0.95 2.53 3.475(2) 174.8 4_676
C16 H4 O1 0.99 2.61 3.570(2) 164.7 4_565
C13 H1 O2 0.95 2.48 3.200(2) 132.9 2_656
C13 H1 F1 0.95 2.44 3.1579(19) 132.0 3_666
C11 H7 O8 0.95 2.51 3.364(3) 149.2 3_666
C7 H9 Cl1 0.95 2.82 3.4253(16) 122.7 2_556
C5 H11 N4 0.99 2.53 3.205(2) 125.3 .
C5 H11 O2 0.99 2.32 2.867(2) 114.0 .
C5 H10 F1 0.99 2.29 3.258(2) 164.5 4_566
C2 H2B Cl1 0.99 2.94 3.7133(18) 135.3 2_556
C2 H2A O3 0.99 2.48 3.259(2) 135.2 4_565
O4 H3A O1 0.84 1.88 2.6185(17) 145.3 .
C19 H8 O6 0.95 2.50 3.450(2) 177.9 2_646
C17 H6 O7 0.95 2.53 3.475(2) 174.8 4_676
C16 H4 O1 0.99 2.61 3.570(2) 164.7 4_565
C13 H1 O2 0.95 2.48 3.200(2) 132.9 2_656
C13 H1 F1 0.95 2.44 3.1579(19) 132.0 3_666
C11 H7 O8 0.95 2.51 3.364(3) 149.2 3_666
C7 H9 Cl1 0.95 2.82 3.4253(16) 122.7 2_556
C5 H11 N4 0.99 2.53 3.205(2) 125.3 .
C5 H11 O2 0.99 2.32 2.867(2) 114.0 .
C5 H10 F1 0.99 2.29 3.258(2) 164.5 4_566
C5 H10 F1 0.99 2.29 3.258(2) 164.5 4_566
C5 H11 O2 0.99 2.32 2.867(2) 114.0 .
C5 H11 N4 0.99 2.53 3.205(2) 125.3 .
C7 H9 Cl1 0.95 2.82 3.4253(16) 122.7 2_556
C11 H7 O8 0.95 2.51 3.364(3) 149.2 3_666
C13 H1 F1 0.95 2.44 3.1579(19) 132.0 3_666
C13 H1 O2 0.95 2.48 3.200(2) 132.9 2_656
C16 H4 O1 0.99 2.61 3.570(2) 164.7 4_565
C17 H6 O7 0.95 2.53 3.475(2) 174.8 4_676
C19 H8 O6 0.95 2.50 3.450(2) 177.9 2_646
O4 H3A O1 0.84 1.88 2.6185(17) 145.3 .
C2 H2A O3 0.99 2.48 3.259(2) 135.2 4_565
C2 H2B Cl1 0.99 2.94 3.7133(18) 135.3 2_556
C5 H10 F1 0.99 2.29 3.258(2) 164.5 4_566
C5 H11 O2 0.99 2.32 2.867(2) 114.0 .
C5 H11 N4 0.99 2.53 3.205(2) 125.3 .
C7 H9 Cl1 0.95 2.82 3.4253(16) 122.7 2_556
C11 H7 O8 0.95 2.51 3.364(3) 149.2 3_666
C13 H1 F1 0.95 2.44 3.1579(19) 132.0 3_666
C13 H1 O2 0.95 2.48 3.200(2) 132.9 2_656
C16 H4 O1 0.99 2.61 3.570(2) 164.7 4_565
C17 H6 O7 0.95 2.53 3.475(2) 174.8 4_676
C19 H8 O6 0.95 2.50 3.450(2) 177.9 2_646
O4 H3A O1 0.84 1.88 2.6185(17) 145.3 .
C2 H2A O3 0.99 2.48 3.259(2) 135.2 4_565
C2 H2B Cl1 0.99 2.94 3.7133(18) 135.3 2_556
C5 H10 F1 0.99 2.29 3.258(2) 164.5 4_566
C5 H11 O2 0.99 2.32 2.867(2) 114.0 .
C5 H11 N4 0.99 2.53 3.205(2) 125.3 .
C7 H9 Cl1 0.95 2.82 3.4253(16) 122.7 2_556
C11 H7 O8 0.95 2.51 3.364(3) 149.2 3_666
C13 H1 F1 0.95 2.44 3.1579(19) 132.0 3_666
C13 H1 O2 0.95 2.48 3.200(2) 132.9 2_656
C16 H4 O1 0.99 2.61 3.570(2) 164.7 4_565
C17 H6 O7 0.95 2.53 3.475(2) 174.8 4_676
C19 H8 O6 0.95 2.50 3.450(2) 177.9 2_646

loop_
_geom_torsion_atom_site_label_1
_geom_torsion_atom_site_label_2
_geom_torsion_atom_site_label_3
_geom_torsion_atom_site_label_4
_geom_torsion
C7 N2 C2 C16 -174.56(14)
C6 N2 C2 C16 4.80(17)
C14 C1 N3 C3 0.1(3)
Cl1 C1 N3 C3 -178.52(13)
C1 N3 C3 C4 -1.7(3)
N3 C3 C4 C15 1.7(3)
N3 C3 C4 C5 -178.98(16)
C6 N1 C5 C4 -119.51(17)
C16 N1 C5 C4 78.25(18)
C15 C4 C5 N1 22.0(2)
C3 C4 C5 N1 -157.31(15)
C5 N1 C6 N2 -163.75(15)
C16 N1 C6 N2 -0.60(18)
C5 N1 C6 C20 14.8(3)
C16 N1 C6 C20 177.98(16)
C7 N2 C6 N1 176.54(14)
C2 N2 C6 N1 -2.82(17)
C7 N2 C6 C20 -2.3(2)
C2 N2 C6 C20 178.32(13)
C6 N2 C7 C8 -2.7(2)
C2 N2 C7 C8 176.59(14)
N2 C7 C8 C19 3.8(2)
N2 C7 C8 C9 -171.98(14)
C7 C8 C9 O1 137.21(16)
C19 C8 C9 O1 -38.6(2)
C7 C8 C9 C10 -42.5(2)
C19 C8 C9 C10 141.71(15)
O1 C9 C10 C11 161.98(15)
C8 C9 C10 C11 -18.3(2)
O1 C9 C10 C18 -14.6(2)
C8 C9 C10 C18 165.15(14)
C18 C10 C11 C12 -2.7(2)
C9 C10 C11 C12 -179.30(14)
C10 C11 C12 F1 178.32(13)
C10 C11 C12 C13 -1.3(2)
C11 C12 C13 C17 2.5(2)
F1 C12 C13 C17 -177.11(14)
N3 C1 C14 C15 1.4(3)
Cl1 C1 C14 C15 -179.99(12)
C1 C14 C15 C4 -1.4(2)
C3 C4 C15 C14 0.0(2)
C5 C4 C15 C14 -179.37(15)
C6 N1 C16 C2 3.57(18)
C5 N1 C16 C2 168.75(14)
N2 C2 C16 N1 -4.78(16)
C12 C13 C17 C18 0.4(2)
C13 C17 C18 O4 174.01(15)
C13 C17 C18 C10 -4.3(2)
C11 C10 C18 O4 -172.75(14)
C9 C10 C18 O4 3.9(2)
C11 C10 C18 C17 5.5(2)
C9 C10 C18 C17 -177.86(14)
C7 C8 C19 C20 0.1(2)
C9 C8 C19 C20 176.02(14)
C8 C19 C20 C6 -5.2(2)
C8 C19 C20 N4 169.43(13)
N1 C6 C20 C19 -172.32(16)
N2 C6 C20 C19 6.2(2)
N1 C6 C20 N4 13.3(3)
N2 C6 C20 N4 -168.22(13)
O3 N4 C20 C19 38.7(2)
O2 N4 C20 C19 -138.74(15)
O3 N4 C20 C6 -146.66(15)
O2 N4 C20 C6 35.9(2)
